data_7707353
loop_
_publ_author_name
'Wang, Kuiyuan'
'Prior, Timothy J.'
'Hughes, David L.'
'Arbaoui, Abdessamad'
'Redshaw, Carl'

_publ_section_title
;
 Coordination chemistry of [2 + 2] Schiff-base macrocycles derived from
 the dianilines
 [(2-NH<sub>2</sub>C<sub>6</sub>H<sub>4</sub>)<sub>2</sub>X] (X =
 CH<sub>2</sub>CH<sub>2</sub>, O): structural studies and ROP capability
 towards cyclic esters.
;
_journal_issue 23
_journal_name_full 'Dalton transactions (Cambridge, England : 2003)'
_journal_page_first 8057
_journal_page_last 8069
_journal_paper_doi 10.1039/d1dt00711d
_journal_volume 50
_journal_year 2021
_chemical_formula_moiety
;
 C32 H38 Co2 N4 O6, 2(C2 H3 Br3 Co N)
;
_chemical_formula_sum 'C36 H44 Br6 Co4 N6 O6'
_chemical_formula_weight 1371.95
_space_group_crystal_system triclinic
_space_group_IT_number 2
_space_group_name_Hall '-P 1'
_space_group_name_H-M_alt 'P -1'
_atom_sites_solution_hydrogens geom
_audit_creation_method SHELXL-2018/3
_audit_update_record
;
2021-01-05 deposited with the CCDC.	2021-05-04 downloaded from the CCDC.
;
_cell_angle_alpha 78.04(3)
_cell_angle_beta 70.59(2)
_cell_angle_gamma 87.78(2)
_cell_formula_units_Z 1
_cell_length_a 10.416(2)
_cell_length_b 11.156(4)
_cell_length_c 11.738(4)
_cell_measurement_reflns_used 6138
_cell_measurement_temperature 150(2)
_cell_measurement_theta_max 29.7
_cell_measurement_theta_min 1.85
_cell_volume 1257.8(7)
_computing_cell_refinement 'Stoe X-AREA'
_computing_data_collection 'Stoe X-AREA'
_computing_data_reduction
;
 Scaled and merged with Sortav
 R.H. Blessing, (1987) Cryst. Rev. 1, 3-58
 R.H. Blessing, (1989) J. Appl. Cryst. 22, 396-397
;
_computing_structure_refinement 'SHELXL-2018/3 (Sheldrick, 2018)'
_computing_structure_solution 'SHELXT (Sheldrick, 2015)'
_diffrn_ambient_temperature 150(2)
_diffrn_detector_area_resol_mean 6.67
_diffrn_measured_fraction_theta_full 0.987
_diffrn_measured_fraction_theta_max 0.972
_diffrn_measurement_device_type 'Stoe IPDS2'
_diffrn_measurement_method \w-scans
_diffrn_radiation_type MoK\a
_diffrn_radiation_wavelength 0.71073
_diffrn_reflns_av_R_equivalents 0.0442
_diffrn_reflns_av_unetI/netI 0.0815
_diffrn_reflns_Laue_measured_fraction_full 0.987
_diffrn_reflns_Laue_measured_fraction_max 0.972
_diffrn_reflns_limit_h_max 13
_diffrn_reflns_limit_h_min -14
_diffrn_reflns_limit_k_max 15
_diffrn_reflns_limit_k_min -14
_diffrn_reflns_limit_l_max 16
_diffrn_reflns_limit_l_min -16
_diffrn_reflns_number 11602
_diffrn_reflns_point_group_measured_fraction_full 0.987
_diffrn_reflns_point_group_measured_fraction_max 0.972
_diffrn_reflns_theta_full 25.242
_diffrn_reflns_theta_max 29.190
_diffrn_reflns_theta_min 1.867
_diffrn_source 'fine-focus sealed tube'
_exptl_absorpt_coefficient_mu 6.105
_exptl_absorpt_correction_T_max 0.820
_exptl_absorpt_correction_T_min 0.725
_exptl_absorpt_correction_type multi-scan
_exptl_absorpt_process_details
;
 R.H. Blessing, Acta Cryst. (1995), A51, 33-38
;
_exptl_crystal_colour green
_exptl_crystal_density_diffrn 1.811
_exptl_crystal_description block
_exptl_crystal_F_000 668
_exptl_crystal_size_max 0.310
_exptl_crystal_size_mid 0.130
_exptl_crystal_size_min 0.090
_refine_diff_density_max 0.842
_refine_diff_density_min -0.633
_refine_diff_density_rms 0.107
_refine_ls_extinction_method none
_refine_ls_goodness_of_fit_ref 0.823
_refine_ls_hydrogen_treatment constr
_refine_ls_matrix_type full
_refine_ls_number_parameters 268
_refine_ls_number_reflns 6632
_refine_ls_number_restraints 36
_refine_ls_restrained_S_all 0.822
_refine_ls_R_factor_all 0.0746
_refine_ls_R_factor_gt 0.0351
_refine_ls_shift/su_max 0.001
_refine_ls_shift/su_mean 0.000
_refine_ls_structure_factor_coef Fsqd
_refine_ls_weighting_details 'w=1/[\s^2^(Fo^2^)+(0.0312P)^2^] where P=(Fo^2^+2Fc^2^)/3'
_refine_ls_weighting_scheme calc
_refine_ls_wR_factor_gt 0.0650
_refine_ls_wR_factor_ref 0.0715
_reflns_Friedel_coverage 0.000
_reflns_number_gt 4069
_reflns_number_total 6632
_reflns_threshold_expression 'I > 2\s(I)'
_cod_data_source_file d1dt00711d2.cif
_cod_data_source_block FeROP11
_cod_depositor_comments 'Adding full bibliography for 7707347--7707359.cif.'
_cod_database_code 7707353
_shelx_shelxl_version_number 2018/3
_shelx_space_group_comment
;
The symmetry employed for this shelxl refinement is uniquely defined
by the following loop, which should always be used as a source of
symmetry information in preference to the above space-group names.
They are only intended as comments.
;
_shelx_estimated_absorpt_t_min 0.253
_shelx_estimated_absorpt_t_max 0.610

loop_
_space_group_symop_operation_xyz
'x, y, z'
'-x, -y, -z'

loop_
_atom_site_label
_atom_site_type_symbol
_atom_site_fract_x
_atom_site_fract_y
_atom_site_fract_z
_atom_site_U_iso_or_equiv
_atom_site_adp_type
_atom_site_occupancy
_atom_site_site_symmetry_order
_atom_site_calc_flag
_atom_site_refinement_flags_posn
_atom_site_refinement_flags_adp
_atom_site_refinement_flags_occupancy
_atom_site_disorder_assembly
_atom_site_disorder_group
C1 C -0.0277(3) 0.5811(3) 0.7007(3) 0.0195(7) Uani 1 1 d . . . . .
C2 C 0.0723(4) 0.6624(3) 0.7065(3) 0.0221(7) Uani 1 1 d . . . . .
C3 C 0.0494(4) 0.7113(3) 0.8132(3) 0.0243(7) Uani 1 1 d . . . . .
H3 H 0.118021 0.763920 0.814964 0.029 Uiso 1 1 calc R U . . .
C4 C -0.0670(4) 0.6869(3) 0.9148(3) 0.0239(7) Uani 1 1 d . . . . .
C5 C -0.1624(4) 0.6062(3) 0.9087(3) 0.0235(7) Uani 1 1 d . . . . .
H5 H -0.243144 0.585881 0.977790 0.028 Uiso 1 1 calc R U . . .
C6 C -0.1460(4) 0.5532(3) 0.8065(3) 0.0220(7) Uani 1 1 d . . . . .
C7 C 0.2012(4) 0.6969(3) 0.6110(3) 0.0262(8) Uani 1 1 d . . . . .
H7 H 0.259850 0.748084 0.628629 0.031 Uiso 1 1 calc R U . . .
C8 C -0.2526(4) 0.4660(3) 0.8200(3) 0.0239(7) Uani 1 1 d . . . . .
H8 H -0.325827 0.453130 0.896044 0.029 Uiso 1 1 calc R U . . .
C9 C -0.0899(4) 0.7482(3) 1.0255(3) 0.0304(8) Uani 1 1 d . . . . .
C10 C -0.1777(8) 0.6660(6) 1.1437(4) 0.103(3) Uani 1 1 d . U . . .
H10A H -0.177983 0.699590 1.214584 0.155 Uiso 1 1 calc R U . . .
H10B H -0.140958 0.583582 1.150513 0.155 Uiso 1 1 calc R U . . .
H10C H -0.271025 0.661588 1.142481 0.155 Uiso 1 1 calc R U . . .
C11 C 0.0457(5) 0.7705(5) 1.0455(5) 0.0603(14) Uani 1 1 d . U . . .
H11A H 0.101325 0.833012 0.976680 0.090 Uiso 1 1 calc R U . . .
H11B H 0.095035 0.693962 1.049403 0.090 Uiso 1 1 calc R U . . .
H11C H 0.026938 0.798720 1.122955 0.090 Uiso 1 1 calc R U . . .
C12 C -0.1537(7) 0.8699(5) 1.0003(5) 0.0729(18) Uani 1 1 d . U . . .
H12A H -0.236840 0.857537 0.981888 0.109 Uiso 1 1 calc R U . . .
H12B H -0.089464 0.924324 0.929484 0.109 Uiso 1 1 calc R U . . .
H12C H -0.176480 0.906886 1.073033 0.109 Uiso 1 1 calc R U . . .
C13 C 0.3273(4) 0.3478(3) 0.4981(3) 0.0278(8) Uani 1 1 d . . . . .
C14 C 0.4213(4) 0.2554(4) 0.5250(4) 0.0392(9) Uani 1 1 d . . . . .
H14A H 0.502419 0.295557 0.526806 0.059 Uiso 1 1 calc R U . . .
H14B H 0.447983 0.206416 0.460973 0.059 Uiso 1 1 calc R U . . .
H14C H 0.376817 0.201808 0.605504 0.059 Uiso 1 1 calc R U . . .
C15 C 0.0016(4) 0.8361(3) 0.3805(3) 0.0273(8) Uani 1 1 d . . . . .
C16 C -0.0576(4) 0.9560(4) 0.3643(4) 0.0399(10) Uani 1 1 d . . . . .
H16A H 0.013351 1.019933 0.342814 0.060 Uiso 1 1 calc R U . . .
H16B H -0.129181 0.964001 0.441240 0.060 Uiso 1 1 calc R U . . .
H16C H -0.096788 0.964981 0.297874 0.060 Uiso 1 1 calc R U . . .
C17 C 0.5589(4) 0.1718(4) -0.0842(4) 0.0389(10) Uani 1 1 d . . . . .
C18 C 0.5786(5) 0.1589(5) -0.2094(4) 0.0596(15) Uani 1 1 d . . . . .
H18A H 0.497506 0.118867 -0.211363 0.089 Uiso 1 1 calc R U . . .
H18B H 0.657993 0.108964 -0.237215 0.089 Uiso 1 1 calc R U . . .
H18C H 0.593674 0.240081 -0.264082 0.089 Uiso 1 1 calc R U . . .
N1 N 0.2537(3) 0.4196(3) 0.4783(3) 0.0291(7) Uani 1 1 d . . . . .
N2 N 0.0475(3) 0.7431(3) 0.3923(3) 0.0299(7) Uani 1 1 d . . . . .
N3 N 0.5410(4) 0.1807(3) 0.0145(3) 0.0414(8) Uani 1 1 d . . . . .
O1 O -0.0077(2) 0.5319(2) 0.60492(19) 0.0218(5) Uani 1 1 d . . . . .
O2 O 0.2456(2) 0.6686(2) 0.5090(2) 0.0281(6) Uani 1 1 d . . . . .
O3 O -0.2594(2) 0.4063(2) 0.7440(2) 0.0252(5) Uani 1 1 d . . . . .
Co1 Co 0.14031(5) 0.57261(4) 0.43526(4) 0.02102(11) Uani 1 1 d . . . . .
Co2 Co 0.50454(5) 0.19684(5) 0.19128(5) 0.02883(12) Uani 1 1 d . . . . .
Br1 Br 0.56760(4) 0.40115(4) 0.18532(4) 0.03664(10) Uani 1 1 d . . . . .
Br2 Br 0.27131(4) 0.13860(4) 0.29963(4) 0.04160(11) Uani 1 1 d . . . . .
Br3 Br 0.64746(4) 0.05589(3) 0.27119(4) 0.03545(10) Uani 1 1 d . . . . .

loop_
_atom_site_aniso_label
_atom_site_aniso_U_11
_atom_site_aniso_U_22
_atom_site_aniso_U_33
_atom_site_aniso_U_23
_atom_site_aniso_U_13
_atom_site_aniso_U_12
C1 0.0231(18) 0.0141(15) 0.0213(16) -0.0009(12) -0.0087(14) -0.0004(13)
C2 0.0254(19) 0.0202(17) 0.0199(16) -0.0045(13) -0.0058(14) -0.0030(14)
C3 0.031(2) 0.0181(17) 0.0270(18) -0.0060(14) -0.0122(16) -0.0029(14)
C4 0.032(2) 0.0188(17) 0.0224(17) -0.0085(13) -0.0088(15) 0.0019(14)
C5 0.029(2) 0.0180(16) 0.0209(16) -0.0048(13) -0.0046(15) -0.0012(14)
C6 0.0266(19) 0.0153(16) 0.0223(17) -0.0023(13) -0.0064(15) -0.0015(14)
C7 0.029(2) 0.0249(18) 0.0278(19) -0.0083(15) -0.0107(16) -0.0046(15)
C8 0.0212(18) 0.0275(18) 0.0199(17) -0.0045(14) -0.0029(14) 0.0005(14)
C9 0.041(2) 0.0260(18) 0.0228(17) -0.0114(14) -0.0041(16) -0.0065(16)
C10 0.163(7) 0.100(5) 0.023(2) -0.025(3) 0.018(3) -0.087(5)
C11 0.068(3) 0.081(4) 0.051(3) -0.038(3) -0.030(3) 0.006(3)
C12 0.118(5) 0.061(3) 0.069(3) -0.050(3) -0.053(4) 0.045(3)
C13 0.021(2) 0.035(2) 0.0225(18) -0.0048(15) -0.0010(15) -0.0039(17)
C14 0.031(2) 0.047(2) 0.038(2) -0.0039(19) -0.0124(19) 0.0085(19)
C15 0.0228(19) 0.031(2) 0.0257(19) -0.0029(15) -0.0055(15) -0.0066(16)
C16 0.032(2) 0.031(2) 0.051(3) -0.0007(18) -0.012(2) 0.0061(18)
C17 0.034(2) 0.045(2) 0.034(2) -0.0041(18) -0.0077(18) -0.0174(19)
C18 0.069(4) 0.070(3) 0.036(2) -0.014(2) -0.007(2) -0.038(3)
N1 0.0219(17) 0.0356(18) 0.0295(16) -0.0105(14) -0.0058(13) 0.0006(14)
N2 0.0300(18) 0.0264(17) 0.0339(17) -0.0081(13) -0.0103(14) 0.0003(14)
N3 0.041(2) 0.048(2) 0.037(2) -0.0078(16) -0.0147(17) -0.0067(17)
O1 0.0223(13) 0.0239(12) 0.0184(11) -0.0091(9) -0.0022(10) -0.0047(10)
O2 0.0246(14) 0.0311(14) 0.0269(13) -0.0106(11) -0.0026(11) -0.0094(11)
O3 0.0253(14) 0.0264(13) 0.0226(12) -0.0089(10) -0.0032(10) -0.0066(10)
Co1 0.0203(3) 0.0217(2) 0.0210(2) -0.00814(18) -0.00400(19) -0.00335(18)
Co2 0.0266(3) 0.0313(3) 0.0282(3) -0.0038(2) -0.0096(2) -0.0035(2)
Br1 0.0372(2) 0.0286(2) 0.0359(2) -0.00106(16) -0.00395(18) -0.00524(17)
Br2 0.0269(2) 0.0474(3) 0.0460(2) -0.00084(19) -0.01061(18) -0.00732(18)
Br3 0.0340(2) 0.0254(2) 0.0541(3) -0.00901(17) -0.02325(19) -0.00062(16)

loop_
_atom_type_symbol
_atom_type_description
_atom_type_scat_dispersion_real
_atom_type_scat_dispersion_imag
_atom_type_scat_source
C C 0.0033 0.0016 'International Tables Vol C Tables 4.2.6.8 and 6.1.1.4'
H H 0.0000 0.0000 'International Tables Vol C Tables 4.2.6.8 and 6.1.1.4'
N N 0.0061 0.0033 'International Tables Vol C Tables 4.2.6.8 and 6.1.1.4'
O O 0.0106 0.0060 'International Tables Vol C Tables 4.2.6.8 and 6.1.1.4'
Co Co 0.3494 0.9721 'International Tables Vol C Tables 4.2.6.8 and 6.1.1.4'
Br Br -0.2901 2.4595 'International Tables Vol C Tables 4.2.6.8 and 6.1.1.4'

loop_
_geom_angle_atom_site_label_1
_geom_angle_atom_site_label_2
_geom_angle_atom_site_label_3
_geom_angle
_geom_angle_site_symmetry_1
_geom_angle_site_symmetry_3
_geom_angle_publ_flag
O1 C1 C6 122.1(3) . . ?
O1 C1 C2 121.5(3) . . ?
C6 C1 C2 116.4(3) . . ?
C3 C2 C1 120.1(3) . . ?
C3 C2 C7 115.3(3) . . ?
C1 C2 C7 124.5(3) . . ?
C4 C3 C2 123.5(3) . . ?
C4 C3 H3 118.2 . . ?
C2 C3 H3 118.2 . . ?
C3 C4 C5 115.7(3) . . ?
C3 C4 C9 121.3(3) . . ?
C5 C4 C9 123.0(3) . . ?
C4 C5 C6 123.9(3) . . ?
C4 C5 H5 118.1 . . ?
C6 C5 H5 118.1 . . ?
C5 C6 C1 120.3(3) . . ?
C5 C6 C8 115.9(3) . . ?
C1 C6 C8 123.7(3) . . ?
O2 C7 C2 128.4(3) . . ?
O2 C7 H7 115.8 . . ?
C2 C7 H7 115.8 . . ?
O3 C8 C6 127.7(3) . . ?
O3 C8 H8 116.1 . . ?
C6 C8 H8 116.1 . . ?
C12 C9 C10 111.6(5) . . ?
C12 C9 C4 108.4(3) . . ?
C10 C9 C4 110.7(3) . . ?
C12 C9 C11 108.6(4) . . ?
C10 C9 C11 106.1(4) . . ?
C4 C9 C11 111.4(3) . . ?
C9 C10 H10A 109.5 . . ?
C9 C10 H10B 109.5 . . ?
H10A C10 H10B 109.5 . . ?
C9 C10 H10C 109.5 . . ?
H10A C10 H10C 109.5 . . ?
H10B C10 H10C 109.5 . . ?
C9 C11 H11A 109.5 . . ?
C9 C11 H11B 109.5 . . ?
H11A C11 H11B 109.5 . . ?
C9 C11 H11C 109.5 . . ?
H11A C11 H11C 109.5 . . ?
H11B C11 H11C 109.5 . . ?
C9 C12 H12A 109.5 . . ?
C9 C12 H12B 109.5 . . ?
H12A C12 H12B 109.5 . . ?
C9 C12 H12C 109.5 . . ?
H12A C12 H12C 109.5 . . ?
H12B C12 H12C 109.5 . . ?
N1 C13 C14 179.4(4) . . ?
C13 C14 H14A 109.5 . . ?
C13 C14 H14B 109.5 . . ?
H14A C14 H14B 109.5 . . ?
C13 C14 H14C 109.5 . . ?
H14A C14 H14C 109.5 . . ?
H14B C14 H14C 109.5 . . ?
N2 C15 C16 179.6(4) . . ?
C15 C16 H16A 109.5 . . ?
C15 C16 H16B 109.5 . . ?
H16A C16 H16B 109.5 . . ?
C15 C16 H16C 109.5 . . ?
H16A C16 H16C 109.5 . . ?
H16B C16 H16C 109.5 . . ?
N3 C17 C18 178.6(4) . . ?
C17 C18 H18A 109.5 . . ?
C17 C18 H18B 109.5 . . ?
H18A C18 H18B 109.5 . . ?
C17 C18 H18C 109.5 . . ?
H18A C18 H18C 109.5 . . ?
H18B C18 H18C 109.5 . . ?
C13 N1 Co1 171.5(3) . . ?
C15 N2 Co1 172.3(3) . . ?
C17 N3 Co2 178.8(4) . . ?
C1 O1 Co1 129.2(2) . . ?
C1 O1 Co1 129.4(2) . 2_566 ?
Co1 O1 Co1 99.59(9) . 2_566 ?
C7 O2 Co1 126.0(2) . . ?
C8 O3 Co1 127.5(2) . 2_566 ?
O3 Co1 O1 167.74(8) 2_566 . ?
O3 Co1 O2 103.68(10) 2_566 . ?
O1 Co1 O2 88.56(9) . . ?
O3 Co1 O1 87.35(9) 2_566 2_566 ?
O1 Co1 O1 80.41(9) . 2_566 ?
O2 Co1 O1 168.96(9) . 2_566 ?
O3 Co1 N1 88.92(11) 2_566 . ?
O1 Co1 N1 92.50(11) . . ?
O2 Co1 N1 87.22(11) . . ?
O1 Co1 N1 92.82(10) 2_566 . ?
O3 Co1 N2 89.89(11) 2_566 . ?
O1 Co1 N2 90.32(11) . . ?
O2 Co1 N2 85.44(11) . . ?
O1 Co1 N2 94.95(11) 2_566 . ?
N1 Co1 N2 172.07(11) . . ?
N3 Co2 Br1 107.23(10) . . ?
N3 Co2 Br2 106.48(10) . . ?
Br1 Co2 Br2 115.68(4) . . ?
N3 Co2 Br3 106.79(11) . . ?
Br1 Co2 Br3 110.03(3) . . ?
Br2 Co2 Br3 110.17(4) . . ?

loop_
_geom_bond_atom_site_label_1
_geom_bond_atom_site_label_2
_geom_bond_distance
_geom_bond_site_symmetry_2
_geom_bond_publ_flag
C1 O1 1.304(4) . ?
C1 C6 1.418(5) . ?
C1 C2 1.435(4) . ?
C2 C3 1.414(4) . ?
C2 C7 1.438(5) . ?
C3 C4 1.377(5) . ?
C3 H3 0.9500 . ?
C4 C5 1.395(5) . ?
C4 C9 1.537(4) . ?
C5 C6 1.402(4) . ?
C5 H5 0.9500 . ?
C6 C8 1.452(5) . ?
C7 O2 1.234(4) . ?
C7 H7 0.9500 . ?
C8 O3 1.239(4) . ?
C8 H8 0.9500 . ?
C9 C12 1.506(6) . ?
C9 C10 1.516(6) . ?
C9 C11 1.544(6) . ?
C10 H10A 0.9800 . ?
C10 H10B 0.9800 . ?
C10 H10C 0.9800 . ?
C11 H11A 0.9800 . ?
C11 H11B 0.9800 . ?
C11 H11C 0.9800 . ?
C12 H12A 0.9800 . ?
C12 H12B 0.9800 . ?
C12 H12C 0.9800 . ?
C13 N1 1.130(5) . ?
C13 C14 1.454(6) . ?
C14 H14A 0.9800 . ?
C14 H14B 0.9800 . ?
C14 H14C 0.9800 . ?
C15 N2 1.127(5) . ?
C15 C16 1.454(5) . ?
C16 H16A 0.9800 . ?
C16 H16B 0.9800 . ?
C16 H16C 0.9800 . ?
C17 N3 1.136(5) . ?
C17 C18 1.452(6) . ?
C18 H18A 0.9800 . ?
C18 H18B 0.9800 . ?
C18 H18C 0.9800 . ?
N1 Co1 2.108(3) . ?
N2 Co1 2.143(3) . ?
N3 Co2 2.027(4) . ?
O1 Co1 2.046(2) . ?
O1 Co1 2.068(2) 2_566 ?
O2 Co1 2.050(2) . ?
O3 Co1 2.026(2) 2_566 ?
Co2 Br1 2.3771(10) . ?
Co2 Br2 2.3807(10) . ?
Co2 Br3 2.3883(9) . ?
